data_4003432
loop_
_publ_author_name
'Morad, Viktoriia'
'Cherniukh, Ihor'
'P\"ottschacher, Lena'
'Shynkarenko, Yevhen'
'Yakunin, Sergii'
'Kovalenko, Maksym V.'

_publ_section_title
;
 Manganese(II) in Tetrahedral Halide Environment: Factors Governing Bright
 Green Luminescence
;
_journal_name_full 'Chemistry of Materials'
_journal_paper_doi 10.1021/acs.chemmater.9b03782
_journal_year 2019
_chemical_formula_moiety 'Br4 Mn, 2(C6 H15 Br N)'
_chemical_formula_sum 'C12 H30 Br6 Mn N2'
_chemical_formula_weight 736.78
_chemical_name_systematic '2-bromo-N,N,N-trimethylethan-1-aminium tetrabromomanganate(II)'
_space_group_crystal_system monoclinic
_space_group_IT_number 13
_space_group_name_Hall '-P 2yc'
_space_group_name_H-M_alt 'P 1 2/c 1'
_atom_sites_solution_hydrogens geom
_atom_sites_solution_primary dual
_audit_creation_date 2019-06-11
_audit_creation_method
;
Olex2 1.2
(compiled 2018.05.29 svn.r3508 for OlexSys, GUI svn.r5506)
;
_cell_angle_alpha 90
_cell_angle_beta 91.653(3)
_cell_angle_gamma 90
_cell_formula_units_Z 6
_cell_length_a 23.5987(8)
_cell_length_b 9.4951(2)
_cell_length_c 15.7871(5)
_cell_measurement_reflns_used 6578
_cell_measurement_temperature 150.01(10)
_cell_measurement_theta_max 30.7730
_cell_measurement_theta_min 2.4590
_cell_volume 3535.98(18)
_computing_cell_refinement 'CrysAlisPro 1.171.39.23a (Rigaku OD, 2015)'
_computing_data_collection 'CrysAlisPro 1.171.39.23a (Rigaku OD, 2015)'
_computing_data_reduction 'CrysAlisPro 1.171.39.23a (Rigaku OD, 2015)'
_computing_molecular_graphics 'Olex2 (Dolomanov et al., 2009)'
_computing_publication_material 'Olex2 (Dolomanov et al., 2009)'
_computing_structure_refinement 'ShelXL (Sheldrick, 2015)'
_computing_structure_solution 'ShelXT (Sheldrick, 2015)'
_diffrn_ambient_environment N~2~
_diffrn_ambient_temperature 150.01(10)
_diffrn_detector 'CCD plate'
_diffrn_detector_area_resol_mean 16.0839
_diffrn_detector_type Sapphire3
_diffrn_measured_fraction_theta_full 1.000
_diffrn_measured_fraction_theta_max 0.923
_diffrn_measurement_details
;
List of Runs (angles in degrees, time in seconds):

  # Type    Start    End  Width  t~exp~   \w     \q     \k     \f   Frames
--------------------------------------------------------------------------
  1  \w    -63.00  47.00   1.00   25.00    --  -25.15  19.00 -30.00  110
  2  \w    -88.00 -62.00   1.00   25.00    --  -25.15 138.00 -58.00   26
  3  \w    -94.00  -7.00   1.00   25.00    --  -25.15 -57.00 150.00   87
  4  \w    -38.00  40.00   1.00   25.00    --  -25.15  57.00  30.00   78
  5  \w    -90.00 -64.00   1.00   25.00    --  -25.15 -57.00 120.00   26
  6  \w     61.00  89.00   1.00   25.00    --   25.62-138.00-121.00   28
  7  \w      3.00  62.00   1.00   25.00    --   25.62 -99.00  90.00   59
  8  \w     23.00  64.00   1.00   25.00    --   25.62 -99.00 -60.00   41
;
_diffrn_measurement_device 'four-circle diffractometer'
_diffrn_measurement_device_type 'Xcalibur, Sapphire3'
_diffrn_measurement_method '\w scans'
_diffrn_orient_matrix_type 'CrysAlisPro convention (1999,Acta A55,543-557)'
_diffrn_orient_matrix_UB_11 0.0002144000
_diffrn_orient_matrix_UB_12 0.0005672000
_diffrn_orient_matrix_UB_13 -0.0449386000
_diffrn_orient_matrix_UB_21 0.0300474000
_diffrn_orient_matrix_UB_22 -0.0016926000
_diffrn_orient_matrix_UB_23 0.0015961000
_diffrn_orient_matrix_UB_31 -0.0006993000
_diffrn_orient_matrix_UB_32 -0.0746822000
_diffrn_orient_matrix_UB_33 -0.0003520000
_diffrn_radiation_monochromator graphite
_diffrn_radiation_probe x-ray
_diffrn_radiation_type MoK\a
_diffrn_radiation_wavelength 0.71073
_diffrn_reflns_av_R_equivalents 0.0639
_diffrn_reflns_av_unetI/netI 0.0878
_diffrn_reflns_Laue_measured_fraction_full 1.000
_diffrn_reflns_Laue_measured_fraction_max 0.923
_diffrn_reflns_limit_h_max 35
_diffrn_reflns_limit_h_min -34
_diffrn_reflns_limit_k_max 13
_diffrn_reflns_limit_k_min -13
_diffrn_reflns_limit_l_max 16
_diffrn_reflns_limit_l_min -23
_diffrn_reflns_number 40840
_diffrn_reflns_point_group_measured_fraction_full 1.000
_diffrn_reflns_point_group_measured_fraction_max 0.923
_diffrn_reflns_theta_full 25.242
_diffrn_reflns_theta_max 32.670
_diffrn_reflns_theta_min 2.145
_diffrn_source 'fine-focus sealed X-ray tube'
_diffrn_source_type 'Enhance (Mo) X-ray Source'
_exptl_absorpt_coefficient_mu 10.727
_exptl_absorpt_correction_T_max 1.00000
_exptl_absorpt_correction_T_min 0.33762
_exptl_absorpt_correction_type multi-scan
_exptl_absorpt_process_details
;
CrysAlisPro 1.171.39.23a (Rigaku Oxford Diffraction, 2015)
Empirical absorption correction using spherical harmonics,
 implemented in SCALE3 ABSPACK scaling algorithm.
;
_exptl_crystal_colour 'clear light green'
_exptl_crystal_colour_lustre clear
_exptl_crystal_colour_modifier light
_exptl_crystal_colour_primary green
_exptl_crystal_density_diffrn 2.076
_exptl_crystal_description block
_exptl_crystal_F_000 2106
_exptl_crystal_recrystallization_method 'Crystallized from ethanol'
_exptl_crystal_size_max 0.8
_exptl_crystal_size_mid 0.2
_exptl_crystal_size_min 0.2
_refine_diff_density_max 1.014
_refine_diff_density_min -1.012
_refine_diff_density_rms 0.183
_refine_ls_extinction_coef 0.00019(2)
_refine_ls_extinction_expression Fc^*^=kFc[1+0.001xFc^2^\l^3^/sin(2\q)]^-1/4^
_refine_ls_extinction_method 'SHELXL-2018/3 (Sheldrick 2018)'
_refine_ls_goodness_of_fit_ref 1.078
_refine_ls_hydrogen_treatment constr
_refine_ls_matrix_type full
_refine_ls_number_parameters 295
_refine_ls_number_reflns 11983
_refine_ls_number_restraints 0
_refine_ls_restrained_S_all 1.078
_refine_ls_R_factor_all 0.1023
_refine_ls_R_factor_gt 0.0577
_refine_ls_shift/su_max 0.001
_refine_ls_shift/su_mean 0.000
_refine_ls_structure_factor_coef Fsqd
_refine_ls_weighting_details 'w=1/[\s^2^(Fo^2^)+(0.0145P)^2^+0.6999P] where P=(Fo^2^+2Fc^2^)/3'
_refine_ls_weighting_scheme calc
_refine_ls_wR_factor_gt 0.0719
_refine_ls_wR_factor_ref 0.0813
_reflns_Friedel_coverage 0.000
_reflns_number_gt 8033
_reflns_number_total 11983
_reflns_threshold_expression 'I > 2\s(I)'
_cod_data_source_file cm9b03782_si_001.cif
_cod_data_source_block 1
_cod_database_code 4003432
_shelx_shelxl_version_number 2018/3
_chemical_oxdiff_formula 'C30 H40 P2 Mn Br6'
_shelx_space_group_comment
;
The symmetry employed for this shelxl refinement is uniquely defined
by the following loop, which should always be used as a source of
symmetry information in preference to the above space-group names.
They are only intended as comments.
;
_shelx_estimated_absorpt_t_max 0.223
_shelx_estimated_absorpt_t_min 0.042
_reflns_odcompleteness_completeness 99.96
_reflns_odcompleteness_iscentric 1
_reflns_odcompleteness_theta 30.44
_olex2_refinement_description
;
1. Fixed Uiso
 At 1.2 times of:
  All C(H,H) groups
 At 1.5 times of:
  All C(H,H,H) groups
2.a Secondary CH2 refined with riding coordinates:
 C00F(H00P,H00Q), C00H(H00D,H00E), C00J(H00I,H00J), C00K(H00K,H00L), C00L(H00R,
 H00S), C00M(H00T,H00U), C00Q(H1AA,HD), C00S(H3AA,HG), C00V(H4AA,HJ)
2.b Idealised Me refined as rotating group:
 C00G(H00A,H00B,H00C), C00I(H00F,H00G,H00H), C00N(H00M,H00N,H00O), C00O(H00,H,
 HA), C00P(H0AA,HB,HC), C00R(H2AA,HE,HF), C00T(H00V,H00W,H00X), C00U(H00Y,HH,
 HI), C00W(H00Z,HK,HL)
;
_olex2_submission_special_instructions 'No special instructions were received'
_oxdiff_exptl_absorpt_empirical_details
;
Empirical correction (ABSPACK) includes:
- Absorption correction using spherical harmonics
- Frame scaling
;
_oxdiff_exptl_absorpt_empirical_full_max 2.104
_oxdiff_exptl_absorpt_empirical_full_min 0.692

loop_
_space_group_symop_operation_xyz
'x, y, z'
'-x, y, -z+1/2'
'-x, -y, -z'
'x, -y, z-1/2'

loop_
_atom_site_label
_atom_site_type_symbol
_atom_site_fract_x
_atom_site_fract_y
_atom_site_fract_z
_atom_site_U_iso_or_equiv
_atom_site_adp_type
_atom_site_occupancy
_atom_site_site_symmetry_order
_atom_site_calc_flag
_atom_site_refinement_flags_posn
_atom_site_refinement_flags_adp
_atom_site_refinement_flags_occupancy
Br01 Br 0.91180(2) 0.90834(4) 0.63373(3) 0.02349(11) Uani 1 1 d . . .
Br02 Br 0.44138(2) 0.41637(4) 0.65431(3) 0.02362(11) Uani 1 1 d . . .
Br03 Br 0.42799(2) 0.13060(4) 0.83245(3) 0.02441(11) Uani 1 1 d . . .
Br04 Br 0.77199(2) 0.97799(4) 0.48787(3) 0.02393(11) Uani 1 1 d . . .
Br05 Br 0.77561(2) 0.64021(5) 0.64134(3) 0.02710(12) Uani 1 1 d . . .
Br06 Br 0.87613(2) 0.65580(4) 0.42660(3) 0.02616(11) Uani 1 1 d . . .
Br07 Br 0.58036(2) 0.05000(5) 0.38507(3) 0.03091(12) Uani 1 1 d . . .
Br08 Br 0.71006(2) 0.34981(5) 0.41869(3) 0.03250(13) Uani 1 1 d . . .
Br09 Br 0.92514(3) 0.44384(5) 0.66104(3) 0.04157(15) Uani 1 1 d . . .
Mn0A Mn 0.500000 0.25842(8) 0.750000 0.0161(2) Uani 1 2 d S T P
Mn0B Mn 0.83534(3) 0.78589(6) 0.54773(4) 0.01756(15) Uani 1 1 d . . .
N00C N 0.91106(15) 0.2240(3) 0.3939(2) 0.0172(8) Uani 1 1 d . . .
N00D N 0.74434(16) 0.8196(3) 0.2303(2) 0.0193(8) Uani 1 1 d . . .
N00E N 0.40486(15) 0.2966(3) 0.3810(2) 0.0164(8) Uani 1 1 d . . .
C00F C 0.7113(2) 0.5532(4) 0.4035(3) 0.0227(10) Uani 1 1 d . . .
H00P H 0.674054 0.591087 0.414477 0.027 Uiso 1 1 calc R . .
H00Q H 0.738031 0.594284 0.444234 0.027 Uiso 1 1 calc R . .
C00G C 0.37533(19) 0.2026(4) 0.4420(3) 0.0217(10) Uani 1 1 d . . .
H00A H 0.335452 0.222749 0.439952 0.033 Uiso 1 1 calc GR . .
H00B H 0.390316 0.218798 0.498309 0.033 Uiso 1 1 calc GR . .
H00C H 0.381310 0.105967 0.426685 0.033 Uiso 1 1 calc GR . .
C00H C 0.56278(19) 0.2264(4) 0.4425(3) 0.0224(10) Uani 1 1 d . . .
H00D H 0.582940 0.229100 0.496858 0.027 Uiso 1 1 calc R . .
H00E H 0.576005 0.304728 0.408876 0.027 Uiso 1 1 calc R . .
C00I C 0.3768(2) 0.2822(5) 0.2947(3) 0.0247(10) Uani 1 1 d . . .
H00F H 0.381032 0.187293 0.274938 0.037 Uiso 1 1 calc GR . .
H00G H 0.394263 0.345835 0.256082 0.037 Uiso 1 1 calc GR . .
H00H H 0.337248 0.304302 0.298112 0.037 Uiso 1 1 calc GR . .
C00J C 0.46678(18) 0.2553(4) 0.3730(3) 0.0186(9) Uani 1 1 d . . .
H00I H 0.468448 0.165418 0.343971 0.022 Uiso 1 1 calc R . .
H00J H 0.485090 0.324551 0.337790 0.022 Uiso 1 1 calc R . .
C00K C 0.49998(19) 0.2437(5) 0.4562(3) 0.0233(10) Uani 1 1 d . . .
H00K H 0.493799 0.327702 0.489706 0.028 Uiso 1 1 calc R . .
H00L H 0.486287 0.163525 0.487753 0.028 Uiso 1 1 calc R . .
C00L C 0.7181(2) 0.7522(4) 0.3058(3) 0.0208(10) Uani 1 1 d . . .
H00R H 0.677604 0.769378 0.302619 0.025 Uiso 1 1 calc R . .
H00S H 0.732982 0.798486 0.356552 0.025 Uiso 1 1 calc R . .
C00M C 0.7277(2) 0.5941(4) 0.3155(3) 0.0214(10) Uani 1 1 d . . .
H00T H 0.704766 0.543132 0.273810 0.026 Uiso 1 1 calc R . .
H00U H 0.767245 0.571500 0.307081 0.026 Uiso 1 1 calc R . .
C00N C 0.3994(2) 0.4471(4) 0.4091(3) 0.0274(11) Uani 1 1 d . . .
H00M H 0.359988 0.472272 0.410111 0.041 Uiso 1 1 calc GR . .
H00N H 0.418412 0.507440 0.370288 0.041 Uiso 1 1 calc GR . .
H00O H 0.416180 0.457762 0.464833 0.041 Uiso 1 1 calc GR . .
C00O C 0.9258(2) 0.0716(4) 0.3823(3) 0.0244(11) Uani 1 1 d . . .
H00 H 0.900447 0.014217 0.413869 0.037 Uiso 1 1 calc GR . .
H H 0.964082 0.055455 0.402300 0.037 Uiso 1 1 calc GR . .
HA H 0.922416 0.047679 0.323284 0.037 Uiso 1 1 calc GR . .
C00P C 0.85254(19) 0.2491(5) 0.3579(3) 0.0267(11) Uani 1 1 d . . .
H0AA H 0.850586 0.218945 0.299829 0.040 Uiso 1 1 calc GR . .
HB H 0.843829 0.347741 0.360841 0.040 Uiso 1 1 calc GR . .
HC H 0.825691 0.196833 0.389861 0.040 Uiso 1 1 calc GR . .
C00Q C 0.9699(2) 0.2705(5) 0.5289(3) 0.0275(11) Uani 1 1 d . . .
H1AA H 0.991458 0.187834 0.513659 0.033 Uiso 1 1 calc R . .
HD H 0.989400 0.352628 0.507730 0.033 Uiso 1 1 calc R . .
C00R C 0.9518(2) 0.3131(4) 0.3464(3) 0.0254(11) Uani 1 1 d . . .
H2AA H 0.989929 0.289055 0.363683 0.038 Uiso 1 1 calc GR . .
HE H 0.945048 0.410702 0.358481 0.038 Uiso 1 1 calc GR . .
HF H 0.946560 0.296769 0.286714 0.038 Uiso 1 1 calc GR . .
C00S C 0.91115(19) 0.2621(4) 0.4870(3) 0.0204(10) Uani 1 1 d . . .
H3AA H 0.889094 0.192563 0.516706 0.025 Uiso 1 1 calc R . .
HG H 0.892507 0.352460 0.493167 0.025 Uiso 1 1 calc R . .
C00T C 0.7270(2) 0.9710(4) 0.2286(3) 0.0316(12) Uani 1 1 d . . .
H00V H 0.686495 0.977406 0.223496 0.047 Uiso 1 1 calc GR . .
H00W H 0.743639 1.016917 0.181174 0.047 Uiso 1 1 calc GR . .
H00X H 0.739901 1.015986 0.280155 0.047 Uiso 1 1 calc GR . .
C00U C 0.7244(2) 0.7493(5) 0.1494(3) 0.0313(12) Uani 1 1 d . . .
H00Y H 0.736717 0.652905 0.149626 0.047 Uiso 1 1 calc GR . .
HH H 0.740030 0.797397 0.101979 0.047 Uiso 1 1 calc GR . .
HI H 0.683775 0.752632 0.145055 0.047 Uiso 1 1 calc GR . .
C00V C 0.9676(2) 0.2797(5) 0.6242(3) 0.0327(13) Uani 1 1 d . . .
H4AA H 1.005964 0.284530 0.647973 0.039 Uiso 1 1 calc R . .
HJ H 0.950065 0.195086 0.645748 0.039 Uiso 1 1 calc R . .
C00W C 0.8075(2) 0.8136(5) 0.2364(4) 0.0431(15) Uani 1 1 d . . .
H00Z H 0.820532 0.856783 0.288394 0.065 Uiso 1 1 calc GR . .
HK H 0.822990 0.863045 0.189338 0.065 Uiso 1 1 calc GR . .
HL H 0.819635 0.717138 0.235395 0.065 Uiso 1 1 calc GR . .

loop_
_atom_site_aniso_label
_atom_site_aniso_U_11
_atom_site_aniso_U_22
_atom_site_aniso_U_33
_atom_site_aniso_U_23
_atom_site_aniso_U_13
_atom_site_aniso_U_12
Br01 0.0199(3) 0.0262(2) 0.0241(2) -0.0027(2) -0.0039(2) -0.00279(18)
Br02 0.0250(3) 0.0239(2) 0.0218(2) 0.00222(19) -0.0039(2) 0.00591(18)
Br03 0.0220(3) 0.0260(2) 0.0255(2) 0.0028(2) 0.0043(2) -0.00530(18)
Br04 0.0290(3) 0.0219(2) 0.0207(2) 0.00025(19) -0.0027(2) 0.00517(19)
Br05 0.0234(3) 0.0289(2) 0.0292(3) 0.0083(2) 0.0046(2) -0.00452(19)
Br06 0.0272(3) 0.0285(2) 0.0227(2) -0.0051(2) 0.0009(2) 0.00536(19)
Br07 0.0282(3) 0.0284(2) 0.0365(3) 0.0060(2) 0.0066(2) 0.0061(2)
Br08 0.0272(3) 0.0319(3) 0.0387(3) 0.0142(2) 0.0066(2) 0.0010(2)
Br09 0.0522(4) 0.0396(3) 0.0332(3) -0.0141(2) 0.0066(3) -0.0095(3)
Mn0A 0.0147(5) 0.0167(4) 0.0169(5) 0.000 0.0001(4) 0.000
Mn0B 0.0173(4) 0.0185(3) 0.0169(3) 0.0006(3) 0.0004(3) -0.0024(3)
N00C 0.015(2) 0.0188(17) 0.0182(19) 0.0001(15) 0.0005(16) 0.0023(14)
N00D 0.017(2) 0.0216(18) 0.019(2) 0.0042(16) -0.0010(16) 0.0012(15)
N00E 0.018(2) 0.0162(17) 0.0155(18) -0.0007(15) 0.0023(16) -0.0011(14)
C00F 0.020(3) 0.025(2) 0.023(2) 0.004(2) 0.000(2) -0.0014(18)
C00G 0.020(3) 0.024(2) 0.021(2) 0.0039(19) 0.006(2) -0.0013(18)
C00H 0.021(3) 0.028(2) 0.017(2) 0.0021(19) -0.001(2) -0.0001(19)
C00I 0.024(3) 0.035(2) 0.015(2) 0.000(2) -0.003(2) -0.002(2)
C00J 0.017(2) 0.020(2) 0.018(2) -0.0006(18) 0.0028(19) 0.0002(17)
C00K 0.023(3) 0.032(2) 0.015(2) -0.002(2) -0.003(2) 0.0017(19)
C00L 0.026(3) 0.024(2) 0.013(2) -0.0020(18) 0.0005(19) -0.0048(19)
C00M 0.022(3) 0.021(2) 0.022(2) 0.0001(19) 0.004(2) 0.0000(18)
C00N 0.033(3) 0.017(2) 0.031(3) -0.005(2) -0.001(2) 0.0027(19)
C00O 0.031(3) 0.020(2) 0.023(2) -0.0021(19) -0.002(2) 0.0026(19)
C00P 0.019(3) 0.034(3) 0.027(3) 0.005(2) -0.002(2) 0.003(2)
C00Q 0.025(3) 0.028(2) 0.029(3) -0.004(2) -0.004(2) -0.001(2)
C00R 0.025(3) 0.024(2) 0.028(3) 0.004(2) 0.010(2) -0.0005(19)
C00S 0.020(3) 0.024(2) 0.017(2) 0.0003(19) 0.0010(19) -0.0017(18)
C00T 0.044(4) 0.020(2) 0.031(3) 0.001(2) -0.001(3) -0.002(2)
C00U 0.049(4) 0.029(3) 0.016(2) 0.002(2) -0.002(2) 0.003(2)
C00V 0.039(3) 0.030(3) 0.029(3) -0.001(2) -0.009(3) -0.004(2)
C00W 0.017(3) 0.054(3) 0.058(4) 0.022(3) -0.001(3) -0.003(2)

loop_
_atom_type_symbol
_atom_type_description
_atom_type_scat_dispersion_real
_atom_type_scat_dispersion_imag
_atom_type_scat_source
C C 0.0033 0.0016 'International Tables Vol C Tables 4.2.6.8 and 6.1.1.4'
H H 0.0000 0.0000 'International Tables Vol C Tables 4.2.6.8 and 6.1.1.4'
Br Br -0.2901 2.4595 'International Tables Vol C Tables 4.2.6.8 and 6.1.1.4'
Mn Mn 0.3368 0.7283 'International Tables Vol C Tables 4.2.6.8 and 6.1.1.4'
N N 0.0061 0.0033 'International Tables Vol C Tables 4.2.6.8 and 6.1.1.4'

loop_
_geom_angle_atom_site_label_1
_geom_angle_atom_site_label_2
_geom_angle_atom_site_label_3
_geom_angle
_geom_angle_site_symmetry_1
_geom_angle_site_symmetry_3
Br02 Mn0A Br02 106.78(3) 2_656 .
Br03 Mn0A Br02 103.483(16) . .
Br03 Mn0A Br02 110.429(16) . 2_656
Br03 Mn0A Br02 103.485(16) 2_656 2_656
Br03 Mn0A Br02 110.428(16) 2_656 .
Br03 Mn0A Br03 121.57(4) 2_656 .
Br01 Mn0B Br04 106.04(3) . .
Br05 Mn0B Br01 110.26(3) . .
Br05 Mn0B Br04 106.51(3) . .
Br05 Mn0B Br06 114.68(3) . .
Br06 Mn0B Br01 110.90(3) . .
Br06 Mn0B Br04 107.96(3) . .
C00O N00C C00S 110.8(3) . .
C00P N00C C00O 108.8(3) . .
C00P N00C C00R 108.6(3) . .
C00P N00C C00S 107.8(3) . .
C00R N00C C00O 109.2(3) . .
C00R N00C C00S 111.6(3) . .
C00L N00D C00U 111.0(3) . .
C00T N00D C00L 107.8(3) . .
C00T N00D C00U 109.5(3) . .
C00W N00D C00L 111.5(3) . .
C00W N00D C00T 108.0(3) . .
C00W N00D C00U 109.0(4) . .
C00G N00E C00I 109.1(3) . .
C00G N00E C00J 111.5(3) . .
C00G N00E C00N 109.4(3) . .
C00I N00E C00J 107.4(3) . .
C00N N00E C00I 108.3(3) . .
C00N N00E C00J 111.1(3) . .
C00M C00F Br08 112.1(3) . .
C00K C00H Br07 112.4(3) . .
C00K C00J N00E 114.8(4) . .
C00H C00K C00J 111.6(4) . .
N00D C00L C00M 115.8(4) . .
C00F C00M C00L 107.8(4) . .
C00V C00Q C00S 112.3(4) . .
N00C C00S C00Q 114.2(4) . .
C00Q C00V Br09 112.1(3) . .

loop_
_geom_bond_atom_site_label_1
_geom_bond_atom_site_label_2
_geom_bond_distance
Br01 Mn0B 2.5119(7)
Br02 Mn0A 2.5149(6)
Br03 Mn0A 2.4865(6)
Br04 Mn0B 2.5245(7)
Br05 Mn0B 2.4909(8)
Br06 Mn0B 2.4930(8)
Br07 C00H 1.955(4)
Br08 C00F 1.947(4)
Br09 C00V 1.951(5)
N00C C00O 1.501(5)
N00C C00P 1.497(5)
N00C C00R 1.498(5)
N00C C00S 1.514(5)
N00D C00L 1.502(5)
N00D C00T 1.494(5)
N00D C00U 1.505(5)
N00D C00W 1.492(6)
N00E C00G 1.499(5)
N00E C00I 1.504(5)
N00E C00J 1.522(5)
N00E C00N 1.503(5)
C00F C00M 1.503(6)
C00H C00K 1.513(6)
C00J C00K 1.515(5)
C00L C00M 1.525(5)
C00Q C00S 1.520(6)
C00Q C00V 1.510(6)
